data_7150581
loop_
_publ_author_name
'Podoprygorina, Ganna'
'Bolte, Michael'
'B\"ohmer, Volker'

_publ_section_title
;
 Tetra-urea calix[4]arenes 1,3-bridged at the narrow rim
;
_journal_issue 8
_journal_name_full 'Organic &amp; Biomolecular Chemistry'
_journal_page_first 1592
_journal_page_last 1598
_journal_paper_doi 10.1039/B819710e
_journal_volume 7
_journal_year 2009
_chemical_formula_sum 'C65 H89 I N2 O8'
_chemical_formula_weight 1153.28
_chemical_name_systematic
;
?
;
_space_group_IT_number 19
_symmetry_cell_setting orthorhombic
_symmetry_space_group_name_Hall 'P 2ac 2ab'
_symmetry_space_group_name_H-M 'P 21 21 21'
_atom_sites_solution_hydrogens geom
_atom_sites_solution_primary direct
_atom_sites_solution_secondary difmap
_audit_creation_method SHELXL-97
_cell_angle_alpha 90.00
_cell_angle_beta 90.00
_cell_angle_gamma 90.00
_cell_formula_units_Z 4
_cell_length_a 11.2099(5)
_cell_length_b 15.8759(6)
_cell_length_c 35.5340(15)
_cell_measurement_reflns_used 46189
_cell_measurement_temperature 173(2)
_cell_measurement_theta_max 25.4
_cell_measurement_theta_min 2.0
_cell_volume 6323.9(5)
_computing_cell_refinement 'X-Area (Stoe & Cie, 2001)'
_computing_data_collection 'X-Area (Stoe & Cie, 2001)'
_computing_data_reduction 'X-Area (Stoe & Cie, 2001)'
_computing_molecular_graphics 'XP in SHELXTL-Plus (Sheldrick, 1991)'
_computing_structure_refinement 'SHELXL-97 (Sheldrick, 1997)'
_computing_structure_solution 'SHELXS-97 (Sheldrick, 1990)'
_diffrn_ambient_temperature 173(2)
_diffrn_measured_fraction_theta_full 0.998
_diffrn_measured_fraction_theta_max 0.997
_diffrn_measurement_device_type 'STOE IPDS II two-circle-diffractometer'
_diffrn_measurement_method \w
_diffrn_radiation_monochromator graphite
_diffrn_radiation_source 'fine-focus sealed tube'
_diffrn_radiation_type MoK\a
_diffrn_radiation_wavelength 0.71073
_diffrn_reflns_av_R_equivalents 0.0489
_diffrn_reflns_av_sigmaI/netI 0.0342
_diffrn_reflns_limit_h_max 11
_diffrn_reflns_limit_h_min -13
_diffrn_reflns_limit_k_max 18
_diffrn_reflns_limit_k_min -18
_diffrn_reflns_limit_l_max 42
_diffrn_reflns_limit_l_min -37
_diffrn_reflns_number 35791
_diffrn_reflns_theta_full 25.00
_diffrn_reflns_theta_max 25.02
_diffrn_reflns_theta_min 1.90
_diffrn_standards_decay_% 0
_diffrn_standards_interval_time 0
_diffrn_standards_number 0
_exptl_absorpt_coefficient_mu 0.559
_exptl_absorpt_correction_T_max 0.8730
_exptl_absorpt_correction_T_min 0.8285
_exptl_absorpt_correction_type multi-scan
_exptl_absorpt_process_details 'MULABS (Spek, 1990; Blessing, 1995)'
_exptl_crystal_colour colourless
_exptl_crystal_density_diffrn 1.211
_exptl_crystal_density_method 'not measured'
_exptl_crystal_description block
_exptl_crystal_F_000 2440
_exptl_crystal_size_max 0.35
_exptl_crystal_size_mid 0.27
_exptl_crystal_size_min 0.25
_refine_diff_density_max 0.929
_refine_diff_density_min -0.740
_refine_diff_density_rms 0.061
_refine_ls_abs_structure_details 'Flack H D (1983), Acta Cryst. A39, 876-881'
_refine_ls_abs_structure_Flack -0.013(11)
_refine_ls_extinction_method none
_refine_ls_goodness_of_fit_ref 1.012
_refine_ls_hydrogen_treatment mixed
_refine_ls_matrix_type full
_refine_ls_number_parameters 686
_refine_ls_number_reflns 11121
_refine_ls_number_restraints 0
_refine_ls_restrained_S_all 1.012
_refine_ls_R_factor_all 0.0411
_refine_ls_R_factor_gt 0.0387
_refine_ls_shift/su_max 0.009
_refine_ls_shift/su_mean 0.000
_refine_ls_structure_factor_coef Fsqd
_refine_ls_weighting_details 'calc w=1/[\s^2^(Fo^2^)+(0.0766P)^2^+1.4230P] where P=(Fo^2^+2Fc^2^)/3'
_refine_ls_weighting_scheme calc
_refine_ls_wR_factor_gt 0.1059
_refine_ls_wR_factor_ref 0.1082
_reflns_number_gt 10497
_reflns_number_total 11121
_reflns_threshold_expression >2sigma(I)
_cod_data_source_file B819710e.txt
_cod_data_source_block boeh38
_cod_depositor_comments
;
The following automatic conversions were performed:
'_symmetry_cell_setting' value 'Orthorhombic' changed to 'orthorhombic'
according to '/home/saulius/struct/CIF-dictionaries/cif_core.dic'
dictionary named 'cif_core.dic' version 2.4.1 from 2010-06-29.

Automatic conversion script
Id: cif_fix_enum 1527 2010-12-29 10:47:43Z saulius 
;
_cod_original_sg_symbol_H-M 'P 212121'
_cod_database_code 7150581

loop_
_symmetry_equiv_pos_as_xyz
'x, y, z'
'-x+1/2, -y, z+1/2'
'-x, y+1/2, -z+1/2'
'x+1/2, -y+1/2, -z'

loop_
_atom_site_label
_atom_site_type_symbol
_atom_site_fract_x
_atom_site_fract_y
_atom_site_fract_z
_atom_site_U_iso_or_equiv
_atom_site_adp_type
_atom_site_occupancy
_atom_site_symmetry_multiplicity
_atom_site_calc_flag
_atom_site_refinement_flags
_atom_site_disorder_assembly
_atom_site_disorder_group
C1 C 0.5211(3) 0.3375(2) 0.59319(8) 0.0349(6) Uani 1 1 d . . .
H1A H 0.4880 0.3948 0.5898 0.042 Uiso 1 1 calc R . .
H1B H 0.4606 0.2962 0.5847 0.042 Uiso 1 1 calc R . .
C11 C 0.6345(3) 0.32776(19) 0.56990(7) 0.0328(6) Uani 1 1 d . . .
C12 C 0.7214(3) 0.39044(19) 0.56935(7) 0.0329(6) Uani 1 1 d . . .
C13 C 0.8351(3) 0.37410(18) 0.55425(7) 0.0346(6) Uani 1 1 d . . .
C14 C 0.8544(3) 0.2970(2) 0.53643(8) 0.0384(6) Uani 1 1 d . . .
H14 H 0.9300 0.2864 0.5253 0.046 Uiso 1 1 calc R . .
C15 C 0.7672(3) 0.2351(2) 0.53434(9) 0.0397(7) Uani 1 1 d . . .
C16 C 0.6579(3) 0.25203(19) 0.55187(8) 0.0367(6) Uani 1 1 d . . .
H16 H 0.5975 0.2101 0.5514 0.044 Uiso 1 1 calc R . .
C17 C 0.7865(4) 0.1535(2) 0.51206(11) 0.0496(8) Uani 1 1 d . . .
C171 C 0.7038(4) 0.0822(2) 0.52465(12) 0.0615(10) Uani 1 1 d . . .
H17A H 0.6208 0.1014 0.5236 0.092 Uiso 1 1 calc R . .
H17B H 0.7236 0.0658 0.5505 0.092 Uiso 1 1 calc R . .
H17C H 0.7140 0.0336 0.5079 0.092 Uiso 1 1 calc R . .
C172 C 0.7573(5) 0.1716(3) 0.47000(11) 0.0703(12) Uani 1 1 d . . .
H17D H 0.6743 0.1904 0.4678 0.105 Uiso 1 1 calc R . .
H17E H 0.7685 0.1201 0.4552 0.105 Uiso 1 1 calc R . .
H17F H 0.8106 0.2157 0.4605 0.105 Uiso 1 1 calc R . .
C173 C 0.9160(5) 0.1241(3) 0.51457(17) 0.0769(14) Uani 1 1 d . . .
H17G H 0.9690 0.1698 0.5066 0.115 Uiso 1 1 calc R . .
H17H H 0.9276 0.0752 0.4981 0.115 Uiso 1 1 calc R . .
H17I H 0.9345 0.1084 0.5406 0.115 Uiso 1 1 calc R . .
O12 O 0.7012(2) 0.46731(14) 0.58618(5) 0.0359(4) Uani 1 1 d . . .
C121 C 0.6223(3) 0.5218(2) 0.56511(8) 0.0431(7) Uani 1 1 d . . .
H12A H 0.5964 0.5690 0.5814 0.052 Uiso 1 1 calc R . .
H12B H 0.5504 0.4897 0.5576 0.052 Uiso 1 1 calc R . .
C122 C 0.6824(4) 0.5572(2) 0.53001(9) 0.0513(9) Uani 1 1 d . . .
H12C H 0.7563 0.5871 0.5374 0.062 Uiso 1 1 calc R . .
H12D H 0.7052 0.5101 0.5132 0.062 Uiso 1 1 calc R . .
C123 C 0.6014(4) 0.6176(2) 0.50860(9) 0.0568(10) Uani 1 1 d . . .
H12E H 0.6391 0.6335 0.4844 0.068 Uiso 1 1 calc R . .
H12F H 0.5243 0.5899 0.5031 0.068 Uiso 1 1 calc R . .
N124 N 0.5812(3) 0.69301(18) 0.53145(7) 0.0440(6) Uani 1 1 d . . .
H124 H 0.6289 0.7019 0.5507 0.053 Uiso 1 1 calc R . .
C125 C 0.4950(3) 0.7492(2) 0.52485(8) 0.0373(6) Uani 1 1 d . . .
O125 O 0.4285(2) 0.74661(17) 0.49686(7) 0.0476(6) Uani 1 1 d . . .
C2 C 0.9351(3) 0.4373(2) 0.55987(8) 0.0386(6) Uani 1 1 d . . .
H2A H 0.9995 0.4263 0.5414 0.046 Uiso 1 1 calc R . .
H2B H 0.9045 0.4950 0.5554 0.046 Uiso 1 1 calc R . .
C21 C 0.9849(2) 0.4312(2) 0.59959(8) 0.0342(6) Uani 1 1 d . . .
C22 C 0.9822(2) 0.49774(19) 0.62521(8) 0.0318(6) Uani 1 1 d . . .
C23 C 1.0168(2) 0.48643(19) 0.66261(8) 0.0323(6) Uani 1 1 d . . .
C24 C 1.0617(3) 0.4080(2) 0.67324(8) 0.0371(6) Uani 1 1 d . . .
H24 H 1.0864 0.4003 0.6986 0.045 Uiso 1 1 calc R . .
C25 C 1.0718(3) 0.3409(2) 0.64860(9) 0.0414(7) Uani 1 1 d . . .
C26 C 1.0293(3) 0.3535(2) 0.61204(9) 0.0408(7) Uani 1 1 d . . .
H26 H 1.0306 0.3075 0.5949 0.049 Uiso 1 1 calc R . .
O22 O 0.94041(16) 0.57643(13) 0.61321(5) 0.0331(4) Uani 1 1 d . . .
C221 C 1.0342(3) 0.6360(2) 0.60541(9) 0.0376(7) Uani 1 1 d . . .
H22A H 1.0964 0.6307 0.6250 0.045 Uiso 1 1 calc R . .
H22B H 1.0011 0.6937 0.6070 0.045 Uiso 1 1 calc R . .
C222 C 1.0909(3) 0.6244(3) 0.56756(10) 0.0512(9) Uani 1 1 d . . .
H22C H 1.0287 0.6266 0.5478 0.061 Uiso 1 1 calc R . .
H22D H 1.1297 0.5684 0.5664 0.061 Uiso 1 1 calc R . .
C223 C 1.1846(4) 0.6937(4) 0.56016(13) 0.0774(15) Uani 1 1 d . . .
H22E H 1.2211 0.6846 0.5354 0.116 Uiso 1 1 calc R . .
H22F H 1.2463 0.6914 0.5797 0.116 Uiso 1 1 calc R . .
H22G H 1.1458 0.7490 0.5607 0.116 Uiso 1 1 calc R . .
C27 C 1.1140(4) 0.2529(2) 0.66170(11) 0.0572(10) Uani 1 1 d . . .
C271 C 1.0149(8) 0.2022(6) 0.6690(6) 0.317(12) Uani 1 1 d . . .
H27A H 0.9638 0.2297 0.6877 0.476 Uiso 1 1 calc R . .
H27B H 1.0415 0.1476 0.6787 0.476 Uiso 1 1 calc R . .
H27C H 0.9697 0.1937 0.6457 0.476 Uiso 1 1 calc R . .
C272 C 1.2001(8) 0.2169(4) 0.63439(18) 0.124(3) Uani 1 1 d . . .
H27D H 1.2682 0.2551 0.6317 0.186 Uiso 1 1 calc R . .
H27E H 1.1609 0.2098 0.6099 0.186 Uiso 1 1 calc R . .
H27F H 1.2279 0.1621 0.6435 0.186 Uiso 1 1 calc R . .
C273 C 1.1894(11) 0.2597(5) 0.6973(2) 0.183(6) Uani 1 1 d . . .
H27G H 1.2593 0.2951 0.6924 0.274 Uiso 1 1 calc R . .
H27H H 1.2157 0.2034 0.7050 0.274 Uiso 1 1 calc R . .
H27I H 1.1417 0.2850 0.7175 0.274 Uiso 1 1 calc R . .
C3 C 0.9978(3) 0.55238(19) 0.69313(8) 0.0344(6) Uani 1 1 d . . .
H3A H 1.0751 0.5668 0.7050 0.041 Uiso 1 1 calc R . .
H3B H 0.9640 0.6042 0.6820 0.041 Uiso 1 1 calc R . .
C31 C 0.9129(3) 0.51744(18) 0.72262(8) 0.0311(6) Uani 1 1 d . . .
C32 C 0.7917(2) 0.50934(18) 0.71459(7) 0.0291(6) Uani 1 1 d . . .
C33 C 0.7142(3) 0.46515(18) 0.73800(8) 0.0300(6) Uani 1 1 d . . .
C34 C 0.7604(3) 0.4325(2) 0.77141(8) 0.0344(6) Uani 1 1 d . . .
H34 H 0.7084 0.4033 0.7880 0.041 Uiso 1 1 calc R . .
C35 C 0.8805(3) 0.44115(19) 0.78139(8) 0.0349(6) Uani 1 1 d . . .
C36 C 0.9557(3) 0.48355(19) 0.75652(8) 0.0346(6) Uani 1 1 d . . .
H36 H 1.0377 0.4896 0.7627 0.042 Uiso 1 1 calc R . .
C37 C 0.9270(3) 0.3982(2) 0.81758(9) 0.0476(8) Uani 1 1 d . . .
C371 C 0.8510(5) 0.4254(5) 0.85110(11) 0.099(2) Uani 1 1 d . . .
H37A H 0.7672 0.4114 0.8463 0.148 Uiso 1 1 calc R . .
H37B H 0.8588 0.4863 0.8548 0.148 Uiso 1 1 calc R . .
H37C H 0.8781 0.3959 0.8738 0.148 Uiso 1 1 calc R . .
C372 C 1.0558(4) 0.4195(4) 0.82559(14) 0.0862(17) Uani 1 1 d . . .
H37D H 1.0634 0.4802 0.8299 0.129 Uiso 1 1 calc R . .
H37E H 1.1052 0.4032 0.8040 0.129 Uiso 1 1 calc R . .
H37F H 1.0825 0.3889 0.8480 0.129 Uiso 1 1 calc R . .
C373 C 0.9187(6) 0.3032(3) 0.81127(17) 0.0947(19) Uani 1 1 d . . .
H37G H 0.8356 0.2876 0.8062 0.142 Uiso 1 1 calc R . .
H37H H 0.9467 0.2736 0.8338 0.142 Uiso 1 1 calc R . .
H37I H 0.9684 0.2873 0.7897 0.142 Uiso 1 1 calc R . .
O32 O 0.75052(19) 0.54197(14) 0.68047(5) 0.0347(4) Uani 1 1 d . . .
C321 C 0.6801(3) 0.6166(2) 0.68434(9) 0.0420(7) Uani 1 1 d . . .
H32A H 0.6154 0.6057 0.7027 0.050 Uiso 1 1 calc R . .
H32B H 0.6426 0.6296 0.6598 0.050 Uiso 1 1 calc R . .
C322 C 0.7512(3) 0.6930(2) 0.69732(10) 0.0466(8) Uani 1 1 d . . .
H32C H 0.7885 0.6808 0.7220 0.056 Uiso 1 1 calc R . .
H32D H 0.8157 0.7048 0.6790 0.056 Uiso 1 1 calc R . .
C323 C 0.6715(4) 0.7697(2) 0.70086(9) 0.0476(8) Uani 1 1 d . . .
H32E H 0.6028 0.7567 0.7174 0.057 Uiso 1 1 calc R . .
H32F H 0.7167 0.8168 0.7122 0.057 Uiso 1 1 calc R . .
N324 N 0.6288(3) 0.79386(18) 0.66341(7) 0.0412(6) Uani 1 1 d . . .
H324 H 0.6635 0.7721 0.6434 0.049 Uiso 1 1 calc R . .
C325 C 0.5389(3) 0.8479(2) 0.65866(8) 0.0381(7) Uani 1 1 d . . .
O325 O 0.4894(3) 0.88434(19) 0.68465(6) 0.0594(7) Uani 1 1 d . . .
C4 C 0.5863(3) 0.44421(19) 0.72689(8) 0.0335(6) Uani 1 1 d . . .
H4A H 0.5410 0.4271 0.7496 0.040 Uiso 1 1 calc R . .
H4B H 0.5477 0.4950 0.7163 0.040 Uiso 1 1 calc R . .
C41 C 0.5824(2) 0.37364(19) 0.69806(8) 0.0310(6) Uani 1 1 d . . .
C42 C 0.5454(2) 0.38786(19) 0.66086(8) 0.0296(6) Uani 1 1 d . . .
C43 C 0.5499(2) 0.32282(19) 0.63457(8) 0.0317(6) Uani 1 1 d . . .
C44 C 0.5811(3) 0.2434(2) 0.64625(9) 0.0373(6) Uani 1 1 d . . .
H44 H 0.5814 0.1990 0.6283 0.045 Uiso 1 1 calc R . .
C45 C 0.6127(3) 0.2249(2) 0.68360(9) 0.0376(7) Uani 1 1 d . . .
C46 C 0.6141(3) 0.2927(2) 0.70848(8) 0.0351(6) Uani 1 1 d . . .
H46 H 0.6380 0.2830 0.7338 0.042 Uiso 1 1 calc R . .
C47 C 0.6282(4) 0.1331(2) 0.69607(10) 0.0512(9) Uani 1 1 d . . .
C471 C 0.6887(4) 0.0799(3) 0.66596(13) 0.0611(10) Uani 1 1 d . . .
H47A H 0.6977 0.0220 0.6751 0.092 Uiso 1 1 calc R . .
H47B H 0.7674 0.1035 0.6603 0.092 Uiso 1 1 calc R . .
H47C H 0.6398 0.0799 0.6431 0.092 Uiso 1 1 calc R . .
C472 C 0.5018(5) 0.0971(3) 0.70217(18) 0.0878(18) Uani 1 1 d . . .
H47D H 0.5076 0.0383 0.7104 0.132 Uiso 1 1 calc R . .
H47E H 0.4569 0.1001 0.6785 0.132 Uiso 1 1 calc R . .
H47F H 0.4606 0.1302 0.7215 0.132 Uiso 1 1 calc R . .
C473 C 0.7018(9) 0.1272(3) 0.73216(17) 0.127(3) Uani 1 1 d . . .
H47G H 0.7107 0.0679 0.7394 0.191 Uiso 1 1 calc R . .
H47H H 0.6611 0.1578 0.7524 0.191 Uiso 1 1 calc R . .
H47I H 0.7807 0.1519 0.7279 0.191 Uiso 1 1 calc R . .
O42 O 0.50250(17) 0.46665(13) 0.65032(5) 0.0315(4) Uani 1 1 d . . .
C421 C 0.3742(3) 0.4687(2) 0.65183(10) 0.0460(8) Uani 1 1 d . . .
H42A H 0.3473 0.4671 0.6784 0.055 Uiso 1 1 calc R . .
H42B H 0.3411 0.4189 0.6387 0.055 Uiso 1 1 calc R . .
C422 C 0.3303(3) 0.5485(3) 0.63314(11) 0.0530(9) Uani 1 1 d . . .
H42C H 0.3695 0.5541 0.6083 0.064 Uiso 1 1 calc R . .
H42D H 0.2434 0.5434 0.6287 0.064 Uiso 1 1 calc R . .
C423 C 0.3531(4) 0.6273(3) 0.65545(13) 0.0655(11) Uani 1 1 d . . .
H42E H 0.3226 0.6761 0.6416 0.098 Uiso 1 1 calc R . .
H42F H 0.4391 0.6338 0.6595 0.098 Uiso 1 1 calc R . .
H42G H 0.3125 0.6233 0.6798 0.098 Uiso 1 1 calc R . .
C51 C 0.4811(3) 0.81647(19) 0.55393(8) 0.0346(6) Uani 1 1 d . . .
C52 C 0.5137(3) 0.80111(19) 0.59121(8) 0.0352(6) Uani 1 1 d . . .
H52 H 0.5440 0.7474 0.5981 0.042 Uiso 1 1 calc R . .
C53 C 0.5020(3) 0.8637(2) 0.61826(8) 0.0338(6) Uani 1 1 d . . .
C54 C 0.4527(3) 0.9409(2) 0.60879(8) 0.0363(6) Uani 1 1 d . . .
H54 H 0.4421 0.9833 0.6273 0.044 Uiso 1 1 calc R . .
C55 C 0.4191(3) 0.9550(2) 0.57170(9) 0.0373(6) Uani 1 1 d . . .
C56 C 0.4325(3) 0.8936(2) 0.54395(8) 0.0353(6) Uani 1 1 d . . .
H56 H 0.4088 0.9044 0.5187 0.042 Uiso 1 1 calc R . .
I1 I 0.34508(2) 1.072676(14) 0.557078(6) 0.05257(9) Uani 1 1 d . . .
O1M O 0.3923(3) 0.6816(2) 0.42833(8) 0.0753(9) Uani 1 1 d . . .
H1M H 0.4035 0.7024 0.4501 0.090 Uiso 1 1 d R . .
C1M C 0.3256(6) 0.6069(3) 0.43229(14) 0.0852(16) Uani 1 1 d . . .
H1M1 H 0.3798 0.5594 0.4363 0.128 Uiso 1 1 calc R . .
H1M2 H 0.2787 0.5973 0.4094 0.128 Uiso 1 1 calc R . .
H1M3 H 0.2717 0.6122 0.4539 0.128 Uiso 1 1 calc R . .
O1W O 0.7492(2) 0.69664(19) 0.59938(8) 0.0601(7) Uani 1 1 d . . .
H1WA H 0.8170 0.7173 0.5938 0.072 Uiso 1 1 d R . .
H1WB H 0.7588 0.6459 0.6067 0.072 Uiso 1 1 d R . .

loop_
_atom_site_aniso_label
_atom_site_aniso_U_11
_atom_site_aniso_U_22
_atom_site_aniso_U_33
_atom_site_aniso_U_23
_atom_site_aniso_U_13
_atom_site_aniso_U_12
C1 0.0360(15) 0.0398(16) 0.0288(14) -0.0006(12) -0.0048(12) 0.0026(13)
C11 0.0349(15) 0.0385(16) 0.0249(12) 0.0022(11) -0.0025(11) 0.0039(12)
C12 0.0437(16) 0.0334(14) 0.0217(12) 0.0016(10) -0.0001(11) 0.0056(13)
C13 0.0401(15) 0.0375(15) 0.0261(12) 0.0040(11) -0.0002(13) -0.0028(12)
C14 0.0422(16) 0.0415(16) 0.0315(13) 0.0047(11) 0.0078(13) 0.0032(14)
C15 0.0493(18) 0.0348(16) 0.0350(15) 0.0041(12) 0.0048(13) 0.0024(14)
C16 0.0433(15) 0.0352(14) 0.0318(13) -0.0020(11) 0.0046(13) -0.0002(13)
C17 0.058(2) 0.0376(18) 0.0533(19) -0.0013(15) 0.0168(17) 0.0014(16)
C171 0.076(3) 0.041(2) 0.067(2) -0.0089(18) 0.018(2) -0.0049(19)
C172 0.097(3) 0.065(3) 0.049(2) -0.020(2) 0.015(2) -0.007(2)
C173 0.069(3) 0.054(3) 0.108(4) -0.014(2) 0.011(3) 0.015(2)
O12 0.0448(11) 0.0335(11) 0.0295(9) -0.0015(8) 0.0001(8) 0.0006(9)
C121 0.0571(19) 0.0351(16) 0.0371(15) 0.0010(12) 0.0012(14) 0.0108(14)
C122 0.082(3) 0.0350(17) 0.0369(15) 0.0004(13) 0.0150(16) 0.0174(17)
C123 0.100(3) 0.0400(18) 0.0307(15) -0.0023(14) 0.0029(17) 0.017(2)
N124 0.0615(18) 0.0361(14) 0.0345(13) -0.0036(11) -0.0056(12) 0.0122(13)
C125 0.0454(17) 0.0356(15) 0.0307(14) 0.0018(12) 0.0016(13) -0.0001(13)
O125 0.0530(14) 0.0554(14) 0.0345(11) -0.0062(10) -0.0079(10) 0.0044(12)
C2 0.0438(15) 0.0392(16) 0.0329(14) 0.0061(13) 0.0052(13) -0.0034(13)
C21 0.0302(13) 0.0385(15) 0.0340(13) 0.0060(13) 0.0060(11) -0.0017(13)
C22 0.0246(12) 0.0314(15) 0.0394(14) 0.0071(12) 0.0033(11) -0.0005(11)
C23 0.0248(13) 0.0361(15) 0.0361(14) 0.0036(12) 0.0029(11) -0.0016(11)
C24 0.0359(15) 0.0416(17) 0.0339(14) 0.0087(12) 0.0040(12) 0.0042(12)
C25 0.0458(17) 0.0379(17) 0.0406(16) 0.0096(13) 0.0102(14) 0.0094(14)
C26 0.0460(18) 0.0364(16) 0.0401(16) 0.0037(13) 0.0089(14) 0.0047(14)
O22 0.0252(9) 0.0324(10) 0.0418(10) 0.0078(9) -0.0010(8) -0.0013(9)
C221 0.0311(15) 0.0331(15) 0.0486(17) 0.0120(13) -0.0052(12) -0.0065(12)
C222 0.0454(18) 0.065(2) 0.0435(17) 0.0170(16) -0.0039(14) -0.0143(17)
C223 0.052(2) 0.110(4) 0.070(3) 0.045(3) -0.006(2) -0.035(2)
C27 0.077(3) 0.0391(19) 0.055(2) 0.0144(16) 0.0125(19) 0.0231(18)
C271 0.090(5) 0.121(7) 0.74(3) 0.257(14) 0.039(11) 0.010(5)
C272 0.186(8) 0.093(4) 0.093(4) 0.026(3) 0.038(4) 0.092(5)
C273 0.349(16) 0.098(5) 0.100(5) -0.002(4) -0.081(7) 0.132(8)
C3 0.0277(14) 0.0385(16) 0.0369(14) 0.0029(12) 0.0011(11) -0.0037(11)
C31 0.0348(15) 0.0292(14) 0.0292(13) -0.0001(11) 0.0021(11) -0.0016(11)
C32 0.0309(13) 0.0317(14) 0.0248(12) 0.0018(11) -0.0015(10) 0.0012(12)
C33 0.0317(14) 0.0312(14) 0.0269(13) -0.0011(11) 0.0009(11) 0.0003(11)
C34 0.0365(14) 0.0355(15) 0.0310(13) 0.0039(12) 0.0026(11) 0.0016(13)
C35 0.0382(15) 0.0339(16) 0.0325(13) 0.0023(11) -0.0011(11) 0.0044(12)
C36 0.0293(14) 0.0380(16) 0.0366(15) 0.0022(12) -0.0054(12) 0.0031(12)
C37 0.0514(19) 0.054(2) 0.0373(16) 0.0124(14) -0.0060(14) 0.0032(16)
C371 0.093(4) 0.168(6) 0.0350(18) 0.019(3) 0.003(2) 0.039(5)
C372 0.062(3) 0.128(5) 0.068(3) 0.040(3) -0.024(2) -0.001(3)
C373 0.122(5) 0.064(3) 0.098(4) 0.036(3) -0.036(4) 0.007(3)
O32 0.0341(10) 0.0425(11) 0.0274(9) 0.0063(8) -0.0017(8) 0.0004(9)
C321 0.0405(17) 0.0433(17) 0.0422(16) 0.0110(13) -0.0088(13) -0.0007(14)
C322 0.0534(19) 0.0437(19) 0.0429(17) 0.0026(14) -0.0167(15) 0.0019(16)
C323 0.061(2) 0.0487(19) 0.0333(15) 0.0035(13) -0.0141(15) 0.0041(17)
N324 0.0493(16) 0.0454(15) 0.0289(12) 0.0027(10) -0.0030(11) 0.0148(13)
C325 0.0410(17) 0.0425(17) 0.0307(14) 0.0005(12) 0.0009(12) 0.0041(14)
O325 0.0713(17) 0.0756(19) 0.0313(11) -0.0044(11) 0.0020(11) 0.0284(15)
C4 0.0325(15) 0.0385(17) 0.0296(13) -0.0008(11) 0.0033(11) -0.0011(12)
C41 0.0273(13) 0.0366(16) 0.0292(13) 0.0006(11) 0.0023(10) -0.0014(11)
C42 0.0227(13) 0.0343(14) 0.0318(13) 0.0017(11) -0.0003(10) -0.0022(11)
C43 0.0274(14) 0.0380(16) 0.0298(13) 0.0021(11) -0.0003(11) -0.0004(11)
C44 0.0409(16) 0.0348(15) 0.0363(15) -0.0004(12) 0.0002(13) -0.0021(13)
C45 0.0416(16) 0.0341(16) 0.0372(15) 0.0058(12) 0.0022(12) 0.0002(13)
C46 0.0373(15) 0.0388(16) 0.0293(13) 0.0084(12) 0.0005(11) -0.0021(12)
C47 0.073(3) 0.0335(17) 0.0469(18) 0.0105(14) 0.0001(17) 0.0073(16)
C471 0.061(2) 0.0395(19) 0.082(3) 0.0091(19) 0.011(2) 0.0088(17)
C472 0.107(4) 0.043(2) 0.114(4) 0.021(2) 0.059(4) -0.001(2)
C473 0.246(10) 0.051(3) 0.084(4) 0.010(2) -0.076(5) 0.030(4)
O42 0.0230(9) 0.0352(10) 0.0363(10) 0.0045(8) -0.0002(8) 0.0030(8)
C421 0.0257(15) 0.053(2) 0.0594(19) 0.0068(16) -0.0007(13) 0.0046(13)
C422 0.0329(17) 0.065(2) 0.061(2) 0.0071(17) -0.0047(15) 0.0134(16)
C423 0.052(2) 0.061(2) 0.083(3) 0.002(2) -0.017(2) 0.014(2)
C51 0.0331(13) 0.0375(15) 0.0332(14) 0.0002(13) 0.0002(12) 0.0023(12)
C52 0.0358(15) 0.0339(16) 0.0358(15) 0.0067(12) 0.0024(12) 0.0062(13)
C53 0.0329(14) 0.0387(16) 0.0297(14) 0.0021(11) 0.0022(11) 0.0025(12)
C54 0.0382(15) 0.0361(17) 0.0346(14) -0.0033(12) 0.0021(12) 0.0083(13)
C55 0.0379(15) 0.0339(15) 0.0400(15) 0.0020(12) -0.0004(12) 0.0088(12)
C56 0.0363(15) 0.0376(15) 0.0321(13) 0.0056(12) 0.0000(12) 0.0056(13)
I1 0.06900(16) 0.03950(12) 0.04922(12) 0.00080(9) -0.00762(11) 0.01907(10)
O1M 0.113(3) 0.0664(19) 0.0464(14) 0.0036(13) -0.0045(16) -0.0217(18)
C1M 0.115(4) 0.073(3) 0.068(3) 0.011(2) -0.011(3) -0.034(3)
O1W 0.0497(14) 0.0605(17) 0.0701(17) 0.0048(14) 0.0015(13) 0.0107(13)

loop_
_atom_type_symbol
_atom_type_description
_atom_type_scat_dispersion_real
_atom_type_scat_dispersion_imag
_atom_type_scat_source
C C 0.0033 0.0016 'International Tables Vol C Tables 4.2.6.8 and 6.1.1.4'
H H 0.0000 0.0000 'International Tables Vol C Tables 4.2.6.8 and 6.1.1.4'
I I -0.4742 1.8119 'International Tables Vol C Tables 4.2.6.8 and 6.1.1.4'
N N 0.0061 0.0033 'International Tables Vol C Tables 4.2.6.8 and 6.1.1.4'
O O 0.0106 0.0060 'International Tables Vol C Tables 4.2.6.8 and 6.1.1.4'

loop_
_geom_angle_atom_site_label_1
_geom_angle_atom_site_label_2
_geom_angle_atom_site_label_3
_geom_angle
_geom_angle_site_symmetry_1
_geom_angle_site_symmetry_3
_geom_angle_publ_flag
C43 C1 C11 109.4(2) . . ?
C43 C1 H1A 109.8 . . ?
C11 C1 H1A 109.8 . . ?
C43 C1 H1B 109.8 . . ?
C11 C1 H1B 109.8 . . ?
H1A C1 H1B 108.2 . . ?
C16 C11 C12 118.7(3) . . ?
C16 C11 C1 119.7(3) . . ?
C12 C11 C1 121.2(3) . . ?
O12 C12 C11 120.8(3) . . ?
O12 C12 C13 118.5(3) . . ?
C11 C12 C13 120.5(3) . . ?
C14 C13 C12 118.4(3) . . ?
C14 C13 C2 121.7(3) . . ?
C12 C13 C2 119.8(3) . . ?
C15 C14 C13 122.4(3) . . ?
C15 C14 H14 118.8 . . ?
C13 C14 H14 118.8 . . ?
C14 C15 C16 117.1(3) . . ?
C14 C15 C17 121.8(3) . . ?
C16 C15 C17 121.0(3) . . ?
C11 C16 C15 122.5(3) . . ?
C11 C16 H16 118.8 . . ?
C15 C16 H16 118.8 . . ?
C173 C17 C171 109.4(4) . . ?
C173 C17 C15 111.2(3) . . ?
C171 C17 C15 112.9(3) . . ?
C173 C17 C172 108.2(4) . . ?
C171 C17 C172 106.8(4) . . ?
C15 C17 C172 108.1(3) . . ?
C17 C171 H17A 109.5 . . ?
C17 C171 H17B 109.5 . . ?
H17A C171 H17B 109.5 . . ?
C17 C171 H17C 109.5 . . ?
H17A C171 H17C 109.5 . . ?
H17B C171 H17C 109.5 . . ?
C17 C172 H17D 109.5 . . ?
C17 C172 H17E 109.5 . . ?
H17D C172 H17E 109.5 . . ?
C17 C172 H17F 109.5 . . ?
H17D C172 H17F 109.5 . . ?
H17E C172 H17F 109.5 . . ?
C17 C173 H17G 109.5 . . ?
C17 C173 H17H 109.5 . . ?
H17G C173 H17H 109.5 . . ?
C17 C173 H17I 109.5 . . ?
H17G C173 H17I 109.5 . . ?
H17H C173 H17I 109.5 . . ?
C12 O12 C121 113.9(2) . . ?
O12 C121 C122 111.9(3) . . ?
O12 C121 H12A 109.2 . . ?
C122 C121 H12A 109.2 . . ?
O12 C121 H12B 109.2 . . ?
C122 C121 H12B 109.2 . . ?
H12A C121 H12B 107.9 . . ?
C123 C122 C121 112.1(3) . . ?
C123 C122 H12C 109.2 . . ?
C121 C122 H12C 109.2 . . ?
C123 C122 H12D 109.2 . . ?
C121 C122 H12D 109.2 . . ?
H12C C122 H12D 107.9 . . ?
N124 C123 C122 109.3(3) . . ?
N124 C123 H12E 109.8 . . ?
C122 C123 H12E 109.8 . . ?
N124 C123 H12F 109.8 . . ?
C122 C123 H12F 109.8 . . ?
H12E C123 H12F 108.3 . . ?
C125 N124 C123 124.1(3) . . ?
C125 N124 H124 118.0 . . ?
C123 N124 H124 118.0 . . ?
O125 C125 N124 123.5(3) . . ?
O125 C125 C51 121.0(3) . . ?
N124 C125 C51 115.5(3) . . ?
C21 C2 C13 110.5(2) . . ?
C21 C2 H2A 109.5 . . ?
C13 C2 H2A 109.5 . . ?
C21 C2 H2B 109.5 . . ?
C13 C2 H2B 109.5 . . ?
H2A C2 H2B 108.1 . . ?
C22 C21 C26 117.9(3) . . ?
C22 C21 C2 123.3(3) . . ?
C26 C21 C2 118.7(3) . . ?
C23 C22 C21 121.2(3) . . ?
C23 C22 O22 119.8(3) . . ?
C21 C22 O22 118.9(3) . . ?
C24 C23 C22 118.2(3) . . ?
C24 C23 C3 118.1(3) . . ?
C22 C23 C3 123.4(3) . . ?
C25 C24 C23 123.0(3) . . ?
C25 C24 H24 118.5 . . ?
C23 C24 H24 118.5 . . ?
C24 C25 C26 116.8(3) . . ?
C24 C25 C27 122.0(3) . . ?
C26 C25 C27 120.9(3) . . ?
C25 C26 C21 122.7(3) . . ?
C25 C26 H26 118.7 . . ?
C21 C26 H26 118.7 . . ?
C22 O22 C221 113.6(2) . . ?
O22 C221 C222 113.6(3) . . ?
O22 C221 H22A 108.8 . . ?
C222 C221 H22A 108.8 . . ?
O22 C221 H22B 108.8 . . ?
C222 C221 H22B 108.8 . . ?
H22A C221 H22B 107.7 . . ?
C221 C222 C223 110.7(4) . . ?
C221 C222 H22C 109.5 . . ?
C223 C222 H22C 109.5 . . ?
C221 C222 H22D 109.5 . . ?
C223 C222 H22D 109.5 . . ?
H22C C222 H22D 108.1 . . ?
C222 C223 H22E 109.5 . . ?
C222 C223 H22F 109.5 . . ?
H22E C223 H22F 109.5 . . ?
C222 C223 H22G 109.5 . . ?
H22E C223 H22G 109.5 . . ?
H22F C223 H22G 109.5 . . ?
C271 C27 C272 114.6(9) . . ?
C271 C27 C273 109.1(9) . . ?
C272 C27 C273 102.1(6) . . ?
C271 C27 C25 109.4(4) . . ?
C272 C27 C25 110.5(3) . . ?
C273 C27 C25 110.8(4) . . ?
C27 C271 H27A 109.5 . . ?
C27 C271 H27B 109.5 . . ?
H27A C271 H27B 109.5 . . ?
C27 C271 H27C 109.5 . . ?
H27A C271 H27C 109.5 . . ?
H27B C271 H27C 109.5 . . ?
C27 C272 H27D 109.5 . . ?
C27 C272 H27E 109.5 . . ?
H27D C272 H27E 109.5 . . ?
C27 C272 H27F 109.5 . . ?
H27D C272 H27F 109.5 . . ?
H27E C272 H27F 109.5 . . ?
C27 C273 H27G 109.5 . . ?
C27 C273 H27H 109.5 . . ?
H27G C273 H27H 109.5 . . ?
C27 C273 H27I 109.5 . . ?
H27G C273 H27I 109.5 . . ?
H27H C273 H27I 109.5 . . ?
C31 C3 C23 109.1(2) . . ?
C31 C3 H3A 109.9 . . ?
C23 C3 H3A 109.9 . . ?
C31 C3 H3B 109.9 . . ?
C23 C3 H3B 109.9 . . ?
H3A C3 H3B 108.3 . . ?
C32 C31 C36 118.2(3) . . ?
C32 C31 C3 120.2(2) . . ?
C36 C31 C3 121.1(3) . . ?
C31 C32 C33 122.2(3) . . ?
C31 C32 O32 117.7(2) . . ?
C33 C32 O32 119.9(2) . . ?
C32 C33 C34 117.6(3) . . ?
C32 C33 C4 122.9(3) . . ?
C34 C33 C4 119.3(3) . . ?
C35 C34 C33 122.5(3) . . ?
C35 C34 H34 118.8 . . ?
C33 C34 H34 118.8 . . ?
C36 C35 C34 117.9(3) . . ?
C36 C35 C37 122.4(3) . . ?
C34 C35 C37 119.5(3) . . ?
C35 C36 C31 121.5(3) . . ?
C35 C36 H36 119.3 . . ?
C31 C36 H36 119.3 . . ?
C372 C37 C371 108.8(4) . . ?
C372 C37 C373 107.9(4) . . ?
C371 C37 C373 111.1(5) . . ?
C372 C37 C35 112.3(3) . . ?
C371 C37 C35 109.6(3) . . ?
C373 C37 C35 107.1(3) . . ?
C37 C371 H37A 109.5 . . ?
C37 C371 H37B 109.5 . . ?
H37A C371 H37B 109.5 . . ?
C37 C371 H37C 109.5 . . ?
H37A C371 H37C 109.5 . . ?
H37B C371 H37C 109.5 . . ?
C37 C372 H37D 109.5 . . ?
C37 C372 H37E 109.5 . . ?
H37D C372 H37E 109.5 . . ?
C37 C372 H37F 109.5 . . ?
H37D C372 H37F 109.5 . . ?
H37E C372 H37F 109.5 . . ?
C37 C373 H37G 109.5 . . ?
C37 C373 H37H 109.5 . . ?
H37G C373 H37H 109.5 . . ?
C37 C373 H37I 109.5 . . ?
H37G C373 H37I 109.5 . . ?
H37H C373 H37I 109.5 . . ?
C32 O32 C321 114.0(2) . . ?
O32 C321 C322 113.6(3) . . ?
O32 C321 H32A 108.8 . . ?
C322 C321 H32A 108.8 . . ?
O32 C321 H32B 108.8 . . ?
C322 C321 H32B 108.8 . . ?
H32A C321 H32B 107.7 . . ?
C323 C322 C321 110.9(3) . . ?
C323 C322 H32C 109.5 . . ?
C321 C322 H32C 109.5 . . ?
C323 C322 H32D 109.5 . . ?
C321 C322 H32D 109.5 . . ?
H32C C322 H32D 108.0 . . ?
N324 C323 C322 109.1(3) . . ?
N324 C323 H32E 109.9 . . ?
C322 C323 H32E 109.9 . . ?
N324 C323 H32F 109.9 . . ?
C322 C323 H32F 109.9 . . ?
H32E C323 H32F 108.3 . . ?
C325 N324 C323 122.0(3) . . ?
C325 N324 H324 119.0 . . ?
C323 N324 H324 119.0 . . ?
O325 C325 N324 123.5(3) . . ?
O325 C325 C53 120.9(3) . . ?
N324 C325 C53 115.6(3) . . ?
C41 C4 C33 111.3(2) . . ?
C41 C4 H4A 109.4 . . ?
C33 C4 H4A 109.4 . . ?
C41 C4 H4B 109.4 . . ?
C33 C4 H4B 109.4 . . ?
H4A C4 H4B 108.0 . . ?
C46 C41 C42 118.5(3) . . ?
C46 C41 C4 119.8(3) . . ?
C42 C41 C4 121.7(3) . . ?
O42 C42 C43 119.9(2) . . ?
O42 C42 C41 120.0(3) . . ?
C43 C42 C41 120.1(3) . . ?
C44 C43 C42 119.2(3) . . ?
C44 C43 C1 119.1(3) . . ?
C42 C43 C1 121.8(3) . . ?
C43 C44 C45 122.8(3) . . ?
C43 C44 H44 118.6 . . ?
C45 C44 H44 118.6 . . ?
C46 C45 C44 116.2(3) . . ?
C46 C45 C47 123.4(3) . . ?
C44 C45 C47 120.0(3) . . ?
C41 C46 C45 123.0(3) . . ?
C41 C46 H46 118.5 . . ?
C45 C46 H46 118.5 . . ?
C471 C47 C473 108.4(4) . . ?
C471 C47 C45 112.0(3) . . ?
C473 C47 C45 111.3(3) . . ?
C471 C47 C472 107.6(4) . . ?
C473 C47 C472 110.8(5) . . ?
C45 C47 C472 106.7(3) . . ?
C47 C471 H47A 109.5 . . ?
C47 C471 H47B 109.5 . . ?
H47A C471 H47B 109.5 . . ?
C47 C471 H47C 109.5 . . ?
H47A C471 H47C 109.5 . . ?
H47B C471 H47C 109.5 . . ?
C47 C472 H47D 109.5 . . ?
C47 C472 H47E 109.5 . . ?
H47D C472 H47E 109.5 . . ?
C47 C472 H47F 109.5 . . ?
H47D C472 H47F 109.5 . . ?
H47E C472 H47F 109.5 . . ?
C47 C473 H47G 109.5 . . ?
C47 C473 H47H 109.5 . . ?
H47G C473 H47H 109.5 . . ?
C47 C473 H47I 109.5 . . ?
H47G C473 H47I 109.5 . . ?
H47H C473 H47I 109.5 . . ?
C42 O42 C421 110.8(2) . . ?
O42 C421 C422 109.1(3) . . ?
O42 C421 H42A 109.9 . . ?
C422 C421 H42A 109.9 . . ?
O42 C421 H42B 109.9 . . ?
C422 C421 H42B 109.9 . . ?
H42A C421 H42B 108.3 . . ?
C423 C422 C421 114.2(3) . . ?
C423 C422 H42C 108.7 . . ?
C421 C422 H42C 108.7 . . ?
C423 C422 H42D 108.7 . . ?
C421 C422 H42D 108.7 . . ?
H42C C422 H42D 107.6 . . ?
C422 C423 H42E 109.5 . . ?
C422 C423 H42F 109.5 . . ?
H42E C423 H42F 109.5 . . ?
C422 C423 H42G 109.5 . . ?
H42E C423 H42G 109.5 . . ?
H42F C423 H42G 109.5 . . ?
C56 C51 C52 120.0(3) . . ?
C56 C51 C125 119.7(3) . . ?
C52 C51 C125 120.3(3) . . ?
C53 C52 C51 120.5(3) . . ?
C53 C52 H52 119.8 . . ?
C51 C52 H52 119.8 . . ?
C54 C53 C52 120.1(3) . . ?
C54 C53 C325 119.0(3) . . ?
C52 C53 C325 120.8(3) . . ?
C53 C54 C55 118.8(3) . . ?
C53 C54 H54 120.6 . . ?
C55 C54 H54 120.6 . . ?
C54 C55 C56 121.9(3) . . ?
C54 C55 I1 118.9(2) . . ?
C56 C55 I1 119.2(2) . . ?
C51 C56 C55 118.6(3) . . ?
C51 C56 H56 120.7 . . ?
C55 C56 H56 120.7 . . ?
C1M O1M H1M 108.3 . . ?
O1M C1M H1M1 109.5 . . ?
O1M C1M H1M2 109.5 . . ?
H1M1 C1M H1M2 109.5 . . ?
O1M C1M H1M3 109.5 . . ?
H1M1 C1M H1M3 109.5 . . ?
H1M2 C1M H1M3 109.5 . . ?
H1WA O1W H1WB 108.8 . . ?

loop_
_geom_bond_atom_site_label_1
_geom_bond_atom_site_label_2
_geom_bond_distance
_geom_bond_site_symmetry_2
_geom_bond_publ_flag
C1 C43 1.523(4) . ?
C1 C11 1.525(4) . ?
C1 H1A 0.9900 . ?
C1 H1B 0.9900 . ?
C11 C16 1.387(4) . ?
C11 C12 1.393(4) . ?
C12 O12 1.378(4) . ?
C12 C13 1.406(4) . ?
C13 C14 1.395(4) . ?
C13 C2 1.518(4) . ?
C14 C15 1.388(5) . ?
C14 H14 0.9500 . ?
C15 C16 1.401(5) . ?
C15 C17 1.533(5) . ?
C16 H16 0.9500 . ?
C17 C173 1.527(6) . ?
C17 C171 1.530(5) . ?
C17 C172 1.557(6) . ?
C171 H17A 0.9800 . ?
C171 H17B 0.9800 . ?
C171 H17C 0.9800 . ?
C172 H17D 0.9800 . ?
C172 H17E 0.9800 . ?
C172 H17F 0.9800 . ?
C173 H17G 0.9800 . ?
C173 H17H 0.9800 . ?
C173 H17I 0.9800 . ?
O12 C121 1.446(4) . ?
C121 C122 1.525(5) . ?
C121 H12A 0.9900 . ?
C121 H12B 0.9900 . ?
C122 C123 1.525(5) . ?
C122 H12C 0.9900 . ?
C122 H12D 0.9900 . ?
C123 N124 1.464(4) . ?
C123 H12E 0.9900 . ?
C123 H12F 0.9900 . ?
N124 C125 1.336(4) . ?
N124 H124 0.8800 . ?
C125 O125 1.244(4) . ?
C125 C51 1.494(4) . ?
C2 C21 1.521(4) . ?
C2 H2A 0.9900 . ?
C2 H2B 0.9900 . ?
C21 C22 1.395(4) . ?
C21 C26 1.402(5) . ?
C22 C23 1.396(4) . ?
C22 O22 1.401(4) . ?
C23 C24 1.395(4) . ?
C23 C3 1.522(4) . ?
C24 C25 1.383(5) . ?
C24 H24 0.9500 . ?
C25 C26 1.398(5) . ?
C25 C27 1.547(5) . ?
C26 H26 0.9500 . ?
O22 C221 1.441(4) . ?
C221 C222 1.499(5) . ?
C221 H22A 0.9900 . ?
C221 H22B 0.9900 . ?
C222 C223 1.543(5) . ?
C222 H22C 0.9900 . ?
C222 H22D 0.9900 . ?
C223 H22E 0.9800 . ?
C223 H22F 0.9800 . ?
C223 H22G 0.9800 . ?
C27 C271 1.397(9) . ?
C27 C272 1.483(7) . ?
C27 C273 1.526(9) . ?
C271 H27A 0.9800 . ?
C271 H27B 0.9800 . ?
C271 H27C 0.9800 . ?
C272 H27D 0.9800 . ?
C272 H27E 0.9800 . ?
C272 H27F 0.9800 . ?
C273 H27G 0.9800 . ?
C273 H27H 0.9800 . ?
C273 H27I 0.9800 . ?
C3 C31 1.521(4) . ?
C3 H3A 0.9900 . ?
C3 H3B 0.9900 . ?
C31 C32 1.394(4) . ?
C31 C36 1.404(4) . ?
C32 C33 1.392(4) . ?
C32 O32 1.397(3) . ?
C33 C34 1.395(4) . ?
C33 C4 1.524(4) . ?
C34 C35 1.399(4) . ?
C34 H34 0.9500 . ?
C35 C36 1.394(4) . ?
C35 C37 1.546(4) . ?
C36 H36 0.9500 . ?
C37 C372 1.511(6) . ?
C37 C371 1.527(6) . ?
C37 C373 1.528(7) . ?
C371 H37A 0.9800 . ?
C371 H37B 0.9800 . ?
C371 H37C 0.9800 . ?
C372 H37D 0.9800 . ?
C372 H37E 0.9800 . ?
C372 H37F 0.9800 . ?
C373 H37G 0.9800 . ?
C373 H37H 0.9800 . ?
C373 H37I 0.9800 . ?
O32 C321 1.430(4) . ?
C321 C322 1.523(5) . ?
C321 H32A 0.9900 . ?
C321 H32B 0.9900 . ?
C322 C323 1.515(5) . ?
C322 H32C 0.9900 . ?
C322 H32D 0.9900 . ?
C323 N324 1.465(4) . ?
C323 H32E 0.9900 . ?
C323 H32F 0.9900 . ?
N324 C325 1.334(4) . ?
N324 H324 0.8800 . ?
C325 O325 1.223(4) . ?
C325 C53 1.515(4) . ?
C4 C41 1.519(4) . ?
C4 H4A 0.9900 . ?
C4 H4B 0.9900 . ?
C41 C46 1.383(4) . ?
C41 C42 1.404(4) . ?
C42 O42 1.391(4) . ?
C42 C43 1.393(4) . ?
C43 C44 1.373(4) . ?
C44 C45 1.404(4) . ?
C44 H44 0.9500 . ?
C45 C46 1.393(5) . ?
C45 C47 1.534(4) . ?
C46 H46 0.9500 . ?
C47 C471 1.522(6) . ?
C47 C473 1.528(6) . ?
C47 C472 1.543(7) . ?
C471 H47A 0.9800 . ?
C471 H47B 0.9800 . ?
C471 H47C 0.9800 . ?
C472 H47D 0.9800 . ?
C472 H47E 0.9800 . ?
C472 H47F 0.9800 . ?
C473 H47G 0.9800 . ?
C473 H47H 0.9800 . ?
C473 H47I 0.9800 . ?
O42 C421 1.439(3) . ?
C421 C422 1.514(5) . ?
C421 H42A 0.9900 . ?
C421 H42B 0.9900 . ?
C422 C423 1.502(6) . ?
C422 H42C 0.9900 . ?
C422 H42D 0.9900 . ?
C423 H42E 0.9800 . ?
C423 H42F 0.9800 . ?
C423 H42G 0.9800 . ?
C51 C56 1.386(4) . ?
C51 C52 1.396(4) . ?
C52 C53 1.389(4) . ?
C52 H52 0.9500 . ?
C53 C54 1.385(4) . ?
C54 C55 1.389(4) . ?
C54 H54 0.9500 . ?
C55 C56 1.395(5) . ?
C55 I1 2.109(3) . ?
C56 H56 0.9500 . ?
O1M C1M 1.408(6) . ?
O1M H1M 0.8513 . ?
C1M H1M1 0.9800 . ?
C1M H1M2 0.9800 . ?
C1M H1M3 0.9800 . ?
O1W H1WA 0.8513 . ?
O1W H1WB 0.8537 . ?

loop_
_geom_hbond_atom_site_label_D
_geom_hbond_atom_site_label_H
_geom_hbond_atom_site_label_A
_geom_hbond_distance_DH
_geom_hbond_distance_HA
_geom_hbond_distance_DA
_geom_hbond_angle_DHA
_geom_hbond_site_symmetry_A
N124 H124 O1W 0.88 2.19 3.062(4) 168.6 .
N324 H324 O1W 0.88 2.19 3.063(4) 169.8 .
O1M H1M O125 0.85 1.82 2.676(4) 179.7 .
O1W H1WA O1M 0.85 1.98 2.698(5) 141.9 4_566
O1W H1WB O22 0.85 2.33 2.911(3) 126.0 .

loop_
_geom_torsion_atom_site_label_1
_geom_torsion_atom_site_label_2
_geom_torsion_atom_site_label_3
_geom_torsion_atom_site_label_4
_geom_torsion
_geom_torsion_site_symmetry_1
_geom_torsion_site_symmetry_2
_geom_torsion_site_symmetry_3
_geom_torsion_site_symmetry_4
_geom_torsion_publ_flag
C43 C1 C11 C16 97.6(3) . . . . ?
C43 C1 C11 C12 -75.8(3) . . . . ?
C16 C11 C12 O12 178.6(2) . . . . ?
C1 C11 C12 O12 -7.9(4) . . . . ?
C16 C11 C12 C13 -6.5(4) . . . . ?
C1 C11 C12 C13 167.0(3) . . . . ?
O12 C12 C13 C14 -178.5(2) . . . . ?
C11 C12 C13 C14 6.5(4) . . . . ?
O12 C12 C13 C2 5.5(4) . . . . ?
C11 C12 C13 C2 -169.4(2) . . . . ?
C12 C13 C14 C15 -2.4(4) . . . . ?
C2 C13 C14 C15 173.5(3) . . . . ?
C13 C14 C15 C16 -1.6(4) . . . . ?
C13 C14 C15 C17 175.2(3) . . . . ?
C12 C11 C16 C15 2.4(4) . . . . ?
C1 C11 C16 C15 -171.2(3) . . . . ?
C14 C15 C16 C11 1.6(4) . . . . ?
C17 C15 C16 C11 -175.2(3) . . . . ?
C14 C15 C17 C173 35.3(5) . . . . ?
C16 C15 C17 C173 -148.0(4) . . . . ?
C14 C15 C17 C171 158.8(3) . . . . ?
C16 C15 C17 C171 -24.6(5) . . . . ?
C14 C15 C17 C172 -83.3(4) . . . . ?
C16 C15 C17 C172 93.4(4) . . . . ?
C11 C12 O12 C121 -75.2(3) . . . . ?
C13 C12 O12 C121 109.9(3) . . . . ?
C12 O12 C121 C122 -72.6(3) . . . . ?
O12 C121 C122 C123 -177.5(3) . . . . ?
C121 C122 C123 N124 66.7(4) . . . . ?
C122 C123 N124 C125 -164.6(3) . . . . ?
C123 N124 C125 O125 -5.6(5) . . . . ?
C123 N124 C125 C51 173.5(3) . . . . ?
C14 C13 C2 C21 -98.9(3) . . . . ?
C12 C13 C2 C21 76.9(3) . . . . ?
C13 C2 C21 C22 -118.9(3) . . . . ?
C13 C2 C21 C26 57.1(3) . . . . ?
C26 C21 C22 C23 -3.2(4) . . . . ?
C2 C21 C22 C23 172.8(3) . . . . ?
C26 C21 C22 O22 178.8(2) . . . . ?
C2 C21 C22 O22 -5.2(4) . . . . ?
C21 C22 C23 C24 4.1(4) . . . . ?
O22 C22 C23 C24 -177.9(2) . . . . ?
C21 C22 C23 C3 -170.2(3) . . . . ?
O22 C22 C23 C3 7.8(4) . . . . ?
C22 C23 C24 C25 -0.9(5) . . . . ?
C3 C23 C24 C25 173.7(3) . . . . ?
C23 C24 C25 C26 -2.9(5) . . . . ?
C23 C24 C25 C27 -175.9(3) . . . . ?
C24 C25 C26 C21 3.8(5) . . . . ?
C27 C25 C26 C21 176.9(3) . . . . ?
C22 C21 C26 C25 -0.8(5) . . . . ?
C2 C21 C26 C25 -177.0(3) . . . . ?
C23 C22 O22 C221 80.3(3) . . . . ?
C21 C22 O22 C221 -101.7(3) . . . . ?
C22 O22 C221 C222 80.5(3) . . . . ?
O22 C221 C222 C223 176.4(3) . . . . ?
C24 C25 C27 C271 96.1(10) . . . . ?
C26 C25 C27 C271 -76.6(10) . . . . ?
C24 C25 C27 C272 -136.8(5) . . . . ?
C26 C25 C27 C272 50.5(6) . . . . ?
C24 C25 C27 C273 -24.3(7) . . . . ?
C26 C25 C27 C273 163.0(6) . . . . ?
C24 C23 C3 C31 -58.1(3) . . . . ?
C22 C23 C3 C31 116.2(3) . . . . ?
C23 C3 C31 C32 -73.1(3) . . . . ?
C23 C3 C31 C36 99.3(3) . . . . ?
C36 C31 C32 C33 -3.5(4) . . . . ?
C3 C31 C32 C33 169.1(3) . . . . ?
C36 C31 C32 O32 -178.9(3) . . . . ?
C3 C31 C32 O32 -6.3(4) . . . . ?
C31 C32 C33 C34 3.5(4) . . . . ?
O32 C32 C33 C34 178.8(3) . . . . ?
C31 C32 C33 C4 -170.4(3) . . . . ?
O32 C32 C33 C4 4.8(4) . . . . ?
C32 C33 C34 C35 -1.4(5) . . . . ?
C4 C33 C34 C35 172.8(3) . . . . ?
C33 C34 C35 C36 -0.6(5) . . . . ?
C33 C34 C35 C37 -175.9(3) . . . . ?
C34 C35 C36 C31 0.6(4) . . . . ?
C37 C35 C36 C31 175.8(3) . . . . ?
C32 C31 C36 C35 1.4(4) . . . . ?
C3 C31 C36 C35 -171.1(3) . . . . ?
C36 C35 C37 C372 9.2(5) . . . . ?
C34 C35 C37 C372 -175.6(4) . . . . ?
C36 C35 C37 C371 130.4(4) . . . . ?
C34 C35 C37 C371 -54.5(5) . . . . ?
C36 C35 C37 C373 -109.0(4) . . . . ?
C34 C35 C37 C373 66.1(5) . . . . ?
C31 C32 O32 C321 -108.2(3) . . . . ?
C33 C32 O32 C321 76.3(3) . . . . ?
C32 O32 C321 C322 68.8(3) . . . . ?
O32 C321 C322 C323 -180.0(3) . . . . ?
C321 C322 C323 N324 -66.3(4) . . . . ?
C322 C323 N324 C325 166.1(3) . . . . ?
C323 N324 C325 O325 3.7(5) . . . . ?
C323 N324 C325 C53 -177.6(3) . . . . ?
C32 C33 C4 C41 74.4(4) . . . . ?
C34 C33 C4 C41 -99.4(3) . . . . ?
C33 C4 C41 C46 69.1(3) . . . . ?
C33 C4 C41 C42 -111.9(3) . . . . ?
C46 C41 C42 O42 174.1(2) . . . . ?
C4 C41 C42 O42 -4.9(4) . . . . ?
C46 C41 C42 C43 -4.9(4) . . . . ?
C4 C41 C42 C43 176.1(3) . . . . ?
O42 C42 C43 C44 -173.5(3) . . . . ?
C41 C42 C43 C44 5.4(4) . . . . ?
O42 C42 C43 C1 6.5(4) . . . . ?
C41 C42 C43 C1 -174.5(3) . . . . ?
C11 C1 C43 C44 -68.5(4) . . . . ?
C11 C1 C43 C42 111.5(3) . . . . ?
C42 C43 C44 C45 -2.0(5) . . . . ?
C1 C43 C44 C45 177.9(3) . . . . ?
C43 C44 C45 C46 -1.8(5) . . . . ?
C43 C44 C45 C47 170.8(3) . . . . ?
C42 C41 C46 C45 0.9(5) . . . . ?
C4 C41 C46 C45 180.0(3) . . . . ?
C44 C45 C46 C41 2.4(5) . . . . ?
C47 C45 C46 C41 -169.9(3) . . . . ?
C46 C45 C47 C471 -149.0(3) . . . . ?
C44 C45 C47 C471 39.0(5) . . . . ?
C46 C45 C47 C473 -27.4(6) . . . . ?
C44 C45 C47 C473 160.5(5) . . . . ?
C46 C45 C47 C472 93.5(4) . . . . ?
C44 C45 C47 C472 -78.5(4) . . . . ?
C43 C42 O42 C421 82.9(3) . . . . ?
C41 C42 O42 C421 -96.1(3) . . . . ?
C42 O42 C421 C422 -169.1(3) . . . . ?
O42 C421 C422 C423 -72.0(4) . . . . ?
O125 C125 C51 C56 -26.7(5) . . . . ?
N124 C125 C51 C56 154.2(3) . . . . ?
O125 C125 C51 C52 151.4(3) . . . . ?
N124 C125 C51 C52 -27.7(4) . . . . ?
C56 C51 C52 C53 -2.5(5) . . . . ?
C125 C51 C52 C53 179.4(3) . . . . ?
C51 C52 C53 C54 3.0(5) . . . . ?
C51 C52 C53 C325 -179.0(3) . . . . ?
O325 C325 C53 C54 27.6(5) . . . . ?
N324 C325 C53 C54 -151.2(3) . . . . ?
O325 C325 C53 C52 -150.4(3) . . . . ?
N324 C325 C53 C52 30.8(4) . . . . ?
C52 C53 C54 C55 -2.0(5) . . . . ?
C325 C53 C54 C55 180.0(3) . . . . ?
C53 C54 C55 C56 0.6(5) . . . . ?
C53 C54 C55 I1 -179.6(2) . . . . ?
C52 C51 C56 C55 1.1(5) . . . . ?
C125 C51 C56 C55 179.2(3) . . . . ?
C54 C55 C56 C51 -0.1(5) . . . . ?
I1 C55 C56 C51 -179.9(2) . . . . ?

loop_
_cod_related_entry_id
_cod_related_entry_database
_cod_related_entry_code
1 ChemSpider 30653364
